data_9006271
loop_
_publ_author_name
'Schwartz, K. B.'
'Leong, D. B.'
'McConville, R. L.'

_publ_section_title
;
 Structural chemistry of synthetic cordierite: evidence for solid solutions
 and disordered compositional domains in Bi-flux-grown Mg-cordierites
 Sample: Crystallized from glass at 1050 degrees C for 18 hours
 Note: tetrahedral site occupancies are assumed, not refined
;
_journal_name_full 'Physics and Chemistry of Minerals'
_journal_page_first 563
_journal_page_last 574
_journal_paper_doi 10.1007/BF00211852
_journal_volume 20
_journal_year 1994
_chemical_formula_sum 'Al4 Mg2 O18 Si5'
_chemical_name_mineral Indialite
_space_group_IT_number 192
_symmetry_space_group_name_Hall '-P 6 2c'
_symmetry_space_group_name_H-M 'P 6/m c c'
_cell_angle_alpha 90
_cell_angle_beta 90
_cell_angle_gamma 120
_cell_length_a 9.7815
_cell_length_b 9.7815
_cell_length_c 9.3537
_cell_formula_units_Z 2
_cell_volume 775.042
_database_code_amcsd 0007853
_exptl_crystal_density_diffrn 2.507
_cod_original_formula_sum 'Mg2 (Al4 Si5) O18'
_cod_database_code 9006271

loop_
_space_group_symop_operation_xyz
x,y,z
-x,-x+y,1/2+z
x,x-y,1/2-z
-x+y,-x,-z
x-y,x,z
-y,-x,1/2+z
y,x,1/2-z
y,-x+y,-z
-y,x-y,z
x-y,-y,1/2+z
-x+y,y,1/2-z
x,y,-z
-x,-y,z
x,x-y,1/2+z
-x,-x+y,1/2-z
x-y,x,-z
-x+y,-x,z
y,x,1/2+z
-y,-x,1/2-z
-y,x-y,-z
y,-x+y,z
-x+y,y,1/2+z
x-y,-y,1/2-z
-x,-y,-z

loop_
_atom_site_label
_atom_site_fract_x
_atom_site_fract_y
_atom_site_fract_z
_atom_site_occupancy
_atom_site_U_iso_or_equiv
MgM 0.33333 0.66667 0.25000 1.00000 -0.00177
AlT1 0.50000 0.50000 0.25000 0.66667 0.00114
SiT1 0.50000 0.50000 0.25000 0.33333 0.00114
AlT2 0.37660 0.26710 0.00000 0.33333 0.00291
SiT2 0.37660 0.26710 0.00000 0.66667 0.00291
O1 0.48850 0.34890 0.14260 1.00000 -0.00355
O2 0.23000 0.30930 0.00000 1.00000 0.01267

loop_
_cod_related_entry_id
_cod_related_entry_database
_cod_related_entry_code
1 AMCSD 0007853
